data_2241881
loop_
_publ_author_name
'Nishikawa, Michihiro'
'Mutsuura, Kotaro'
'Tsubomura, Taro'

_publ_section_title
;
 Crystal structure of
 bis[\m-1,4-bis(diphenylphosphanyl)butane-\k^2^<i>P</i>:<i>P</i>']bis[(3,4,7,8-tetramethyl-1,10-phenanthroline-\k^2^<i>N</i>,<i>N</i>')copper(I)]
 bis(hexafluoridophosphate) dichloromethane disolvate
;
_journal_coeditor_code RZ5194
_journal_issue 11
_journal_name_full 'Acta Crystallographica Section E'
_journal_page_first 1554
_journal_page_last 1556
_journal_paper_doi 10.1107/S2056989016015553
_journal_volume 72
_journal_year 2016
_chemical_formula_iupac '[Cu2 (C28 H28 P2)2 (C16 H16 N2)2] (P F6)2, 2C H2 Cl2'
_chemical_formula_moiety 'C88 H88 Cu2 N4 P4 2+, 2(F6 P -), 2(C H2 Cl2)'
_chemical_formula_sum 'C90 H92 Cl4 Cu2 F12 N4 P6'
_chemical_formula_weight 1912.38
_chemical_name_systematic
;Bis[\m-1,4-bis(diphenylphosphanyl)butane-\k^2^<i>P</i>:<i>P</i>']bis[(3,4,7,8-tetramethyl-1,10-phenanthroline-\k^2^<i>N</i>,<i>N</i>')copper(I)]
bis(hexafluoridophosphate) dichloromethane disolvate
;
_space_group_crystal_system triclinic
_space_group_IT_number 2
_space_group_name_Hall '-P 1'
_space_group_name_H-M_alt 'P -1'
_symmetry_space_group_name_Hall '-P 1'
_symmetry_space_group_name_H-M 'P -1'
_audit_creation_method 'WinGX routine CIF_UPDATE'
_cell_angle_alpha 108.302(13)
_cell_angle_beta 98.665(12)
_cell_angle_gamma 103.284(13)
_cell_formula_units_Z 1
_cell_length_a 11.723(15)
_cell_length_b 12.967(16)
_cell_length_c 16.06(2)
_cell_measurement_reflns_used 5584
_cell_measurement_temperature 123(2)
_cell_measurement_theta_max 27.4835
_cell_measurement_theta_min 3.1533
_cell_volume 2189(5)
_computing_cell_refinement
;
CrystalClear (Rigaku, 2000)
;
_computing_data_collection
;
CrystalClear (Rigaku, 2000)
;
_computing_data_reduction
;
CrystalClear (Rigaku, 2000)
;
_computing_molecular_graphics
;
Mercury (Macrae <i>et al.</i>,  2008)
;
_computing_publication_material
;
publCIF (Westrip, 2010)
;
_computing_structure_refinement
;
SHELXL97 (Sheldrick, 2008)
;
_computing_structure_solution
;
SIR92 (Altomare <i>et al.</i>,  1994)
;
_diffrn_ambient_temperature 123(2)
_diffrn_measured_fraction_theta_full 0.971
_diffrn_measured_fraction_theta_max 0.93
_diffrn_measurement_device
;
   Rigaku Saturn70 CCD
;
_diffrn_measurement_method dtprofit.ref
_diffrn_radiation_type MoK\a
_diffrn_radiation_wavelength 0.71073
_diffrn_reflns_av_R_equivalents 0.0443
_diffrn_reflns_limit_h_max 15
_diffrn_reflns_limit_h_min -13
_diffrn_reflns_limit_k_max 16
_diffrn_reflns_limit_k_min -16
_diffrn_reflns_limit_l_max 20
_diffrn_reflns_limit_l_min -20
_diffrn_reflns_number 20388
_diffrn_reflns_theta_full 25
_diffrn_reflns_theta_max 27.48
_diffrn_reflns_theta_min 3.15
_exptl_absorpt_coefficient_mu 0.791
_exptl_absorpt_correction_T_max 1
_exptl_absorpt_correction_T_min 0.8919
_exptl_absorpt_correction_type multi-scan
_exptl_absorpt_process_details
;
(<i>REQAB</i>; Rigaku, 1998)
;
_exptl_crystal_colour Yellow
_exptl_crystal_density_diffrn 1.45
_exptl_crystal_density_method 'not measured'
_exptl_crystal_description Block
_exptl_crystal_F_000 984
_exptl_crystal_size_max 0.5
_exptl_crystal_size_mid 0.5
_exptl_crystal_size_min 0.2
_refine_diff_density_max 0.615
_refine_diff_density_min -0.516
_refine_ls_extinction_method none
_refine_ls_goodness_of_fit_ref 1.093
_refine_ls_hydrogen_treatment constr
_refine_ls_matrix_type full
_refine_ls_number_parameters 536
_refine_ls_number_reflns 9329
_refine_ls_number_restraints 0
_refine_ls_restrained_S_all 1.093
_refine_ls_R_factor_gt 0.0717
_refine_ls_shift/su_max 0.013
_refine_ls_structure_factor_coef Fsqd
_refine_ls_weighting_details 'calc w=1/[\s^2^(Fo^2^)+(0.0723P)^2^+2.0278P] where P=(Fo^2^+2Fc^2^)/3'
_refine_ls_weighting_scheme calc
_refine_ls_wR_factor_ref 0.1688
_reflns_number_gt 6951
_reflns_number_total 9329
_reflns_threshold_expression >2sigma(I)
_cod_data_source_file rz5194sup1.cif
_cod_data_source_block I
_cod_original_cell_volume 2190(5)
_cod_database_code 2241881

loop_
_symmetry_equiv_pos_as_xyz
'x, y, z'
'-x, -y, -z'

loop_
_atom_site_type_symbol
_atom_site_label
_atom_site_fract_x
_atom_site_fract_y
_atom_site_fract_z
_atom_site_U_iso_or_equiv
_atom_site_adp_type
_atom_site_calc_flag
_atom_site_refinement_flags
_atom_site_occupancy
Cu Cu1 0.26867(4) 0.23663(4) 0.22973(3) 0.02662(15) Uani d . 1
P P2 0.36165(9) 0.12357(9) 0.15197(7) 0.0275(2) Uani d . 1
P P3 0.09667(9) 0.26348(8) 0.16520(7) 0.0265(2) Uani d . 1
P P4 0.12149(11) 0.18077(11) 0.81650(8) 0.0395(3) Uani d . 1
F F7 0.0743(3) 0.2452(3) 0.8990(2) 0.0573(8) Uani d . 1
F F8 0.2540(3) 0.2682(3) 0.8601(2) 0.0655(9) Uani d . 1
F F9 0.1681(3) 0.1150(3) 0.7334(2) 0.0746(10) Uani d . 1
F F10 0.1578(3) 0.1026(2) 0.8698(2) 0.0572(8) Uani d . 1
F F11 0.0859(3) 0.2600(3) 0.7650(2) 0.0701(10) Uani d . 1
N N12 0.2443(3) 0.2589(3) 0.3581(2) 0.0292(7) Uani d . 1
F F13 -0.0099(3) 0.0909(3) 0.7726(2) 0.0702(9) Uani d . 1
C C14 0.4484(4) 0.0520(3) 0.2078(3) 0.0310(9) Uani d . 1
C C15 0.4132(3) 0.5631(3) 0.4366(3) 0.0296(9) Uani d . 1
C C16 -0.1100(4) 0.1833(3) 0.0189(3) 0.0312(9) Uani d . 1
H H16A -0.0815 0.252 0.0042 0.037 Uiso calc R 1
H H16B -0.1577 0.2015 0.0646 0.037 Uiso calc R 1
C C17 0.2907(3) 0.3699(3) 0.4152(3) 0.0281(8) Uani d . 1
C C18 -0.0006(3) 0.1546(3) 0.0598(3) 0.0284(8) Uani d . 1
H H18A 0.0486 0.1401 0.0148 0.034 Uiso calc R 1
H H18B -0.0297 0.0833 0.0708 0.034 Uiso calc R 1
N N19 0.3846(3) 0.4014(3) 0.2999(2) 0.0293(7) Uani d . 1
C C20 0.4835(4) 0.6354(3) 0.4000(3) 0.0314(9) Uani d . 1
C C21 0.0450(4) 0.4616(4) 0.1457(3) 0.0414(11) Uani d . 1
H H21 -0.0273 0.4413 0.1645 0.05 Uiso calc R 1
C C22 0.5032(4) 0.5885(4) 0.3153(3) 0.0335(9) Uani d . 1
C C23 0.5963(4) 0.2594(4) 0.1741(3) 0.0387(10) Uani d . 1
H H23 0.6189 0.236 0.223 0.046 Uiso calc R 1
C C24 0.0731(6) 0.5596(4) 0.1243(3) 0.0556(15) Uani d . 1
H H24 0.0205 0.6059 0.1287 0.067 Uiso calc R 1
C C25 0.3660(3) 0.4468(3) 0.3833(3) 0.0254(8) Uani d . 1
C C26 0.0186(5) 0.3783(4) 0.3143(3) 0.0446(12) Uani d . 1
H H26 0.0771 0.445 0.3182 0.053 Uiso calc R 1
C C27 0.5335(4) 0.7615(3) 0.4518(3) 0.0395(10) Uani d . 1
H H27A 0.6038 0.7766 0.5003 0.059 Uiso calc R 1
H H27B 0.4714 0.79 0.4779 0.059 Uiso calc R 1
H H27C 0.558 0.8 0.4109 0.059 Uiso calc R 1
C C28 0.3189(4) 0.5288(4) 0.5536(3) 0.0356(10) Uani d . 1
H H28 0.3056 0.5576 0.6123 0.043 Uiso calc R 1
C C29 -0.0020(4) 0.2758(3) 0.2432(3) 0.0298(9) Uani d . 1
C C30 0.2647(4) 0.4102(4) 0.5002(3) 0.0317(9) Uani d . 1
C C31 0.6490(5) 0.3739(5) 0.0858(4) 0.0545(14) Uani d . 1
H H31 0.7068 0.4299 0.0752 0.065 Uiso calc R 1
C C32 -0.0873(4) 0.1812(4) 0.2409(3) 0.0420(11) Uani d . 1
H H32 -0.1021 0.1107 0.1931 0.05 Uiso calc R 1
C C33 0.4536(4) 0.0697(4) 0.2980(3) 0.0388(10) Uani d . 1
H H33 0.4097 0.1155 0.3294 0.047 Uiso calc R 1
C C34 0.5091(4) -0.0187(4) 0.1620(3) 0.0409(11) Uani d . 1
H H34 0.5048 -0.0327 0.0998 0.049 Uiso calc R 1
C C35 0.3884(4) 0.6012(4) 0.5232(3) 0.0338(9) Uani d . 1
H H35 0.4213 0.6792 0.5607 0.041 Uiso calc R 1
C C36 0.1367(4) 0.2211(4) 0.4677(3) 0.0357(10) Uani d . 1
C C37 0.1683(4) 0.1886(4) 0.3844(3) 0.0320(9) Uani d . 1
H H37 0.1335 0.1119 0.3443 0.038 Uiso calc R 1
C C38 0.2725(4) 0.0082(3) 0.0463(3) 0.0290(9) Uani d . 1
H H38A 0.2218 0.0378 0.0101 0.035 Uiso calc R 1
H H38B 0.3273 -0.022 0.0107 0.035 Uiso calc R 1
C C39 0.1922(4) -0.0868(3) 0.0665(3) 0.0312(9) Uani d . 1
H H39A 0.1415 -0.0548 0.1056 0.037 Uiso calc R 1
H H39B 0.2438 -0.1182 0.1004 0.037 Uiso calc R 1
C C40 0.5725(5) 0.6565(4) 0.2687(4) 0.0494(12) Uani d . 1
H H40A 0.5233 0.699 0.2472 0.074 Uiso calc R 1
H H40B 0.5919 0.605 0.2172 0.074 Uiso calc R 1
H H40C 0.6474 0.7098 0.3113 0.074 Uiso calc R 1
C C41 0.4780(4) 0.2122(3) 0.1195(3) 0.0313(9) Uani d . 1
C C42 0.1216(4) 0.3938(3) 0.1397(3) 0.0345(10) Uani d . 1
C C43 0.1520(5) 0.3689(4) 0.6160(3) 0.0496(12) Uani d . 1
H H43A 0.0786 0.3925 0.6088 0.074 Uiso calc R 1
H H43B 0.2182 0.4327 0.6601 0.074 Uiso calc R 1
H H43C 0.1376 0.3051 0.6372 0.074 Uiso calc R 1
C C44 0.5851(4) -0.0473(4) 0.2978(3) 0.0454(12) Uani d . 1
H H44 0.6341 -0.0789 0.3292 0.054 Uiso calc R 1
C C45 0.4481(4) 0.2465(4) 0.0471(3) 0.0404(10) Uani d . 1
H H45 0.3687 0.2151 0.0091 0.048 Uiso calc R 1
C C46 -0.0477(6) 0.3818(6) 0.3797(3) 0.0634(17) Uani d . 1
H H46 -0.0342 0.4516 0.4279 0.076 Uiso calc R 1
C C47 -0.1324(5) 0.2861(7) 0.3756(4) 0.0668(18) Uani d . 1
H H47 -0.1767 0.2899 0.4208 0.08 Uiso calc R 1
C C48 0.6798(4) 0.3394(4) 0.1573(3) 0.0478(12) Uani d . 1
H H48 0.7593 0.3712 0.1951 0.057 Uiso calc R 1
C C49 0.4531(4) 0.4712(4) 0.2693(3) 0.0334(9) Uani d . 1
H H49 0.4692 0.439 0.2121 0.04 Uiso calc R 1
C C50 0.2252(4) 0.4237(5) 0.1098(4) 0.0496(13) Uani d . 1
H H50 0.2777 0.3773 0.1038 0.06 Uiso calc R 1
C C51 0.5230(5) 0.0205(4) 0.3430(3) 0.0460(12) Uani d . 1
H H51 0.5273 0.034 0.4052 0.055 Uiso calc R 1
C C52 0.5765(4) -0.0695(4) 0.2073(3) 0.0445(11) Uani d . 1
H H52 0.6164 -0.1194 0.1754 0.053 Uiso calc R 1
C C53 0.0479(5) 0.1334(4) 0.4881(4) 0.0500(13) Uani d . 1
H H53A 0.0865 0.1228 0.5421 0.075 Uiso calc R 1
H H53B 0.0222 0.0611 0.4367 0.075 Uiso calc R 1
H H53C -0.0226 0.1593 0.4989 0.075 Uiso calc R 1
C C54 0.1851(4) 0.3328(4) 0.5270(3) 0.0354(10) Uani d . 1
C C55 0.5341(5) 0.3265(4) 0.0301(3) 0.0516(13) Uani d . 1
H H55 0.5135 0.3485 -0.0199 0.062 Uiso calc R 1
C C56 0.1779(6) 0.5883(5) 0.0967(4) 0.0689(18) Uani d . 1
H H56 0.1981 0.6555 0.0831 0.083 Uiso calc R 1
C C57 -0.1519(5) 0.1869(6) 0.3069(4) 0.0593(15) Uani d . 1
H H57 -0.2103 0.1206 0.3038 0.071 Uiso calc R 1
C C59 0.2525(5) 0.5213(6) 0.0887(4) 0.0709(19) Uani d . 1
H H59 0.3237 0.5413 0.0686 0.085 Uiso calc R 1
Cl Cl1 0.74499(14) 0.04960(12) 0.56451(11) 0.0641(4) Uani d . 1
Cl Cl2 0.79599(14) 0.29365(12) 0.61857(12) 0.0734(5) Uani d . 1
C C100 0.7937(6) 0.1792(5) 0.6560(4) 0.0699(17) Uani d . 1
H H10A 0.8757 0.1894 0.6901 0.084 Uiso calc R 1
H H10B 0.7388 0.1784 0.6971 0.084 Uiso calc R 1

loop_
_atom_site_aniso_label
_atom_site_aniso_U_11
_atom_site_aniso_U_22
_atom_site_aniso_U_33
_atom_site_aniso_U_12
_atom_site_aniso_U_13
_atom_site_aniso_U_23
Cu1 0.0277(3) 0.0262(3) 0.0270(3) 0.0094(2) 0.0062(2) 0.0102(2)
P2 0.0279(5) 0.0278(5) 0.0257(6) 0.0101(4) 0.0039(4) 0.0081(4)
P3 0.0272(5) 0.0249(5) 0.0277(6) 0.0090(4) 0.0051(4) 0.0097(4)
P4 0.0404(7) 0.0554(7) 0.0350(7) 0.0234(6) 0.0142(5) 0.0237(6)
F7 0.082(2) 0.0625(18) 0.0543(18) 0.0418(17) 0.0413(16) 0.0306(15)
F8 0.0492(18) 0.073(2) 0.075(2) 0.0079(16) 0.0152(16) 0.0347(18)
F9 0.072(2) 0.115(3) 0.0448(19) 0.049(2) 0.0251(16) 0.0196(19)
F10 0.074(2) 0.0507(17) 0.0560(18) 0.0306(15) 0.0092(15) 0.0257(14)
F11 0.071(2) 0.113(3) 0.077(2) 0.053(2) 0.0374(18) 0.074(2)
N12 0.0282(17) 0.0286(17) 0.0306(19) 0.0055(14) 0.0055(14) 0.0132(14)
F13 0.0462(18) 0.091(2) 0.062(2) 0.0077(17) 0.0022(15) 0.0260(18)
C14 0.034(2) 0.032(2) 0.028(2) 0.0137(18) 0.0034(17) 0.0101(17)
C15 0.027(2) 0.030(2) 0.033(2) 0.0097(17) 0.0049(17) 0.0134(18)
C16 0.034(2) 0.028(2) 0.031(2) 0.0119(17) 0.0046(18) 0.0101(17)
C17 0.026(2) 0.029(2) 0.030(2) 0.0073(16) 0.0031(16) 0.0137(17)
C18 0.030(2) 0.029(2) 0.026(2) 0.0096(17) 0.0081(17) 0.0089(16)
N19 0.0292(18) 0.0302(17) 0.0294(19) 0.0062(14) 0.0080(14) 0.0133(15)
C20 0.030(2) 0.029(2) 0.034(2) 0.0090(17) 0.0036(18) 0.0123(18)
C21 0.047(3) 0.032(2) 0.040(3) 0.015(2) -0.001(2) 0.009(2)
C22 0.029(2) 0.035(2) 0.037(2) 0.0078(18) 0.0073(18) 0.0169(19)
C23 0.026(2) 0.046(3) 0.041(3) 0.0103(19) 0.0071(19) 0.014(2)
C24 0.081(4) 0.033(2) 0.045(3) 0.023(3) -0.010(3) 0.011(2)
C25 0.0186(18) 0.030(2) 0.026(2) 0.0062(15) 0.0037(15) 0.0097(16)
C26 0.056(3) 0.046(3) 0.032(3) 0.026(2) 0.006(2) 0.008(2)
C27 0.042(3) 0.030(2) 0.043(3) 0.0074(19) 0.008(2) 0.0111(19)
C28 0.038(2) 0.039(2) 0.030(2) 0.017(2) 0.0061(19) 0.0095(19)
C29 0.029(2) 0.036(2) 0.023(2) 0.0149(18) 0.0021(16) 0.0078(17)
C30 0.032(2) 0.036(2) 0.030(2) 0.0130(18) 0.0037(17) 0.0146(18)
C31 0.041(3) 0.056(3) 0.055(3) -0.008(2) 0.019(2) 0.016(3)
C32 0.036(2) 0.051(3) 0.039(3) 0.007(2) 0.011(2) 0.020(2)
C33 0.049(3) 0.040(2) 0.034(2) 0.025(2) 0.007(2) 0.015(2)
C34 0.041(3) 0.046(3) 0.035(3) 0.023(2) 0.006(2) 0.007(2)
C35 0.034(2) 0.032(2) 0.032(2) 0.0124(18) 0.0074(18) 0.0068(18)
C36 0.034(2) 0.041(2) 0.041(3) 0.0134(19) 0.0115(19) 0.025(2)
C37 0.032(2) 0.033(2) 0.036(2) 0.0077(18) 0.0079(18) 0.0204(19)
C38 0.031(2) 0.030(2) 0.025(2) 0.0089(17) 0.0034(16) 0.0099(16)
C39 0.035(2) 0.030(2) 0.027(2) 0.0078(18) 0.0039(17) 0.0099(17)
C40 0.053(3) 0.040(3) 0.055(3) 0.002(2) 0.019(2) 0.023(2)
C41 0.033(2) 0.031(2) 0.028(2) 0.0098(18) 0.0094(17) 0.0070(17)
C42 0.035(2) 0.031(2) 0.032(2) 0.0051(18) 0.0007(18) 0.0095(18)
C43 0.060(3) 0.057(3) 0.042(3) 0.021(3) 0.024(2) 0.024(2)
C44 0.050(3) 0.044(3) 0.047(3) 0.023(2) 0.005(2) 0.020(2)
C45 0.037(2) 0.042(2) 0.035(3) 0.003(2) 0.009(2) 0.010(2)
C46 0.084(4) 0.088(4) 0.030(3) 0.063(4) 0.014(3) 0.009(3)
C47 0.057(4) 0.124(6) 0.050(4) 0.056(4) 0.029(3) 0.044(4)
C48 0.035(3) 0.056(3) 0.047(3) 0.010(2) 0.011(2) 0.013(2)
C49 0.035(2) 0.035(2) 0.033(2) 0.0093(18) 0.0092(18) 0.0173(19)
C50 0.038(3) 0.064(3) 0.061(3) 0.011(2) 0.010(2) 0.045(3)
C51 0.061(3) 0.052(3) 0.034(3) 0.028(3) 0.008(2) 0.020(2)
C52 0.045(3) 0.040(3) 0.048(3) 0.022(2) 0.008(2) 0.010(2)
C53 0.054(3) 0.048(3) 0.058(3) 0.009(2) 0.027(3) 0.031(3)
C54 0.035(2) 0.043(2) 0.034(2) 0.014(2) 0.0111(19) 0.019(2)
C55 0.056(3) 0.057(3) 0.039(3) 0.003(3) 0.013(2) 0.023(2)
C56 0.085(5) 0.047(3) 0.066(4) -0.001(3) -0.011(3) 0.036(3)
C57 0.038(3) 0.098(5) 0.053(3) 0.018(3) 0.018(2) 0.041(3)
C59 0.051(3) 0.084(4) 0.090(5) 0.002(3) 0.002(3) 0.068(4)
Cl1 0.0641(9) 0.0491(7) 0.0746(10) 0.0129(7) 0.0155(7) 0.0197(7)
Cl2 0.0685(10) 0.0511(8) 0.0955(12) 0.0158(7) 0.0000(8) 0.0303(8)
C100 0.087(5) 0.064(4) 0.053(4) 0.028(3) -0.006(3) 0.020(3)

loop_
_atom_type_symbol
_atom_type_description
_atom_type_scat_dispersion_real
_atom_type_scat_dispersion_imag
_atom_type_scat_source
C C 0.0033 0.0016 'International Tables Vol C Tables 4.2.6.8 and 6.1.1.4'
H H 0 0 'International Tables Vol C Tables 4.2.6.8 and 6.1.1.4'
N N 0.0061 0.0033 'International Tables Vol C Tables 4.2.6.8 and 6.1.1.4'
F F 0.0171 0.0103 'International Tables Vol C Tables 4.2.6.8 and 6.1.1.4'
P P 0.1023 0.0942 'International Tables Vol C Tables 4.2.6.8 and 6.1.1.4'
Cu Cu 0.3201 1.2651 'International Tables Vol C Tables 4.2.6.8 and 6.1.1.4'
Cl Cl 0.1484 0.1585 'International Tables Vol C Tables 4.2.6.8 and 6.1.1.4'

loop_
_geom_angle_atom_site_label_1
_geom_angle_atom_site_label_2
_geom_angle_atom_site_label_3
_geom_angle_site_symmetry_1
_geom_angle_site_symmetry_3
_geom_angle
N12 Cu1 N19 . . 80.10(13)
N12 Cu1 P2 . . 127.97(10)
N19 Cu1 P2 . . 111.67(13)
N12 Cu1 P3 . . 100.49(11)
N19 Cu1 P3 . . 104.06(12)
P2 Cu1 P3 . . 122.83(8)
C41 P2 C38 . . 105.3(2)
C41 P2 C14 . . 102.2(2)
C38 P2 C14 . . 102.7(2)
C41 P2 Cu1 . . 106.99(16)
C38 P2 Cu1 . . 118.10(16)
C14 P2 Cu1 . . 119.70(16)
C29 P3 C18 . . 103.9(2)
C29 P3 C42 . . 105.8(2)
C18 P3 C42 . . 103.2(2)
C29 P3 Cu1 . . 109.29(15)
C18 P3 Cu1 . . 119.27(14)
C42 P3 Cu1 . . 114.08(15)
F7 P4 F9 . . 179.5(2)
F7 P4 F11 . . 89.82(19)
F9 P4 F11 . . 90.4(2)
F7 P4 F13 . . 89.8(2)
F9 P4 F13 . . 89.8(2)
F11 P4 F13 . . 90.7(2)
F7 P4 F8 . . 91.1(2)
F9 P4 F8 . . 89.4(2)
F11 P4 F8 . . 90.3(2)
F13 P4 F8 . . 178.68(19)
F7 P4 F10 . . 89.44(18)
F9 P4 F10 . . 90.3(2)
F11 P4 F10 . . 179.1(2)
F13 P4 F10 . . 89.8(2)
F8 P4 F10 . . 89.21(19)
C37 N12 C17 . . 117.3(4)
C37 N12 Cu1 . . 128.3(3)
C17 N12 Cu1 . . 112.2(3)
C33 C14 C34 . . 119.2(4)
C33 C14 P2 . . 119.1(3)
C34 C14 P2 . . 121.7(3)
C25 C15 C35 . . 118.2(4)
C25 C15 C20 . . 117.6(4)
C35 C15 C20 . . 124.2(4)
C18 C16 C39 . 2 113.3(3)
C18 C16 H16A . . 108.9
C39 C16 H16A 2 . 108.9
C18 C16 H16B . . 108.9
C39 C16 H16B 2 . 108.9
H16A C16 H16B . . 107.7
N12 C17 C30 . . 122.7(4)
N12 C17 C25 . . 116.8(4)
C30 C17 C25 . . 120.5(4)
C16 C18 P3 . . 115.4(3)
C16 C18 H18A . . 108.4
P3 C18 H18A . . 108.4
C16 C18 H18B . . 108.4
P3 C18 H18B . . 108.4
H18A C18 H18B . . 107.5
C49 N19 C25 . . 117.4(4)
C49 N19 Cu1 . . 129.5(3)
C25 N19 Cu1 . . 111.7(2)
C22 C20 C15 . . 119.2(4)
C22 C20 C27 . . 120.1(4)
C15 C20 C27 . . 120.7(4)
C42 C21 C24 . . 120.7(5)
C42 C21 H21 . . 119.7
C24 C21 H21 . . 119.7
C20 C22 C49 . . 117.9(4)
C20 C22 C40 . . 124.0(4)
C49 C22 C40 . . 118.1(4)
C48 C23 C41 . . 120.5(4)
C48 C23 H23 . . 119.8
C41 C23 H23 . . 119.8
C56 C24 C21 . . 119.4(5)
C56 C24 H24 . . 120.3
C21 C24 H24 . . 120.3
N19 C25 C15 . . 123.0(4)
N19 C25 C17 . . 116.8(3)
C15 C25 C17 . . 120.2(4)
C46 C26 C29 . . 119.2(5)
C46 C26 H26 . . 120.4
C29 C26 H26 . . 120.4
C20 C27 H27A . . 109.5
C20 C27 H27B . . 109.5
H27A C27 H27B . . 109.5
C20 C27 H27C . . 109.5
H27A C27 H27C . . 109.5
H27B C27 H27C . . 109.5
C35 C28 C30 . . 122.3(4)
C35 C28 H28 . . 118.8
C30 C28 H28 . . 118.8
C32 C29 C26 . . 118.2(4)
C32 C29 P3 . . 120.9(3)
C26 C29 P3 . . 120.3(4)
C17 C30 C54 . . 118.6(4)
C17 C30 C28 . . 117.2(4)
C54 C30 C28 . . 124.2(4)
C55 C31 C48 . . 119.7(5)
C55 C31 H31 . . 120.1
C48 C31 H31 . . 120.1
C29 C32 C57 . . 121.4(5)
C29 C32 H32 . . 119.3
C57 C32 H32 . . 119.3
C14 C33 C51 . . 120.2(4)
C14 C33 H33 . . 119.9
C51 C33 H33 . . 119.9
C14 C34 C52 . . 120.1(4)
C14 C34 H34 . . 119.9
C52 C34 H34 . . 119.9
C28 C35 C15 . . 121.6(4)
C28 C35 H35 . . 119.2
C15 C35 H35 . . 119.2
C54 C36 C37 . . 119.1(4)
C54 C36 C53 . . 122.3(4)
C37 C36 C53 . . 118.5(4)
N12 C37 C36 . . 124.1(4)
N12 C37 H37 . . 118
C36 C37 H37 . . 118
C39 C38 P2 . . 110.2(3)
C39 C38 H38A . . 109.6
P2 C38 H38A . . 109.6
C39 C38 H38B . . 109.6
P2 C38 H38B . . 109.6
H38A C38 H38B . . 108.1
C38 C39 C16 . 2 112.9(3)
C38 C39 H39A . . 109
C16 C39 H39A 2 . 109
C38 C39 H39B . . 109
C16 C39 H39B 2 . 109
H39A C39 H39B . . 107.8
C22 C40 H40A . . 109.5
C22 C40 H40B . . 109.5
H40A C40 H40B . . 109.5
C22 C40 H40C . . 109.5
H40A C40 H40C . . 109.5
H40B C40 H40C . . 109.5
C45 C41 C23 . . 118.5(4)
C45 C41 P2 . . 120.7(3)
C23 C41 P2 . . 120.3(3)
C50 C42 C21 . . 118.6(4)
C50 C42 P3 . . 115.8(3)
C21 C42 P3 . . 125.5(4)
C54 C43 H43A . . 109.5
C54 C43 H43B . . 109.5
H43A C43 H43B . . 109.5
C54 C43 H43C . . 109.5
H43A C43 H43C . . 109.5
H43B C43 H43C . . 109.5
C51 C44 C52 . . 120.1(4)
C51 C44 H44 . . 120
C52 C44 H44 . . 120
C55 C45 C41 . . 120.4(4)
C55 C45 H45 . . 119.8
C41 C45 H45 . . 119.8
C47 C46 C26 . . 121.3(5)
C47 C46 H46 . . 119.3
C26 C46 H46 . . 119.3
C57 C47 C46 . . 119.4(5)
C57 C47 H47 . . 120.3
C46 C47 H47 . . 120.3
C23 C48 C31 . . 120.7(5)
C23 C48 H48 . . 119.7
C31 C48 H48 . . 119.7
N19 C49 C22 . . 124.8(4)
N19 C49 H49 . . 117.6
C22 C49 H49 . . 117.6
C42 C50 C59 . . 120.4(5)
C42 C50 H50 . . 119.8
C59 C50 H50 . . 119.8
C44 C51 C33 . . 120.2(4)
C44 C51 H51 . . 119.9
C33 C51 H51 . . 119.9
C44 C52 C34 . . 120.0(4)
C44 C52 H52 . . 120
C34 C52 H52 . . 120
C36 C53 H53A . . 109.5
C36 C53 H53B . . 109.5
H53A C53 H53B . . 109.5
C36 C53 H53C . . 109.5
H53A C53 H53C . . 109.5
H53B C53 H53C . . 109.5
C36 C54 C30 . . 118.1(4)
C36 C54 C43 . . 119.8(4)
C30 C54 C43 . . 122.1(4)
C31 C55 C45 . . 120.2(5)
C31 C55 H55 . . 119.9
C45 C55 H55 . . 119.9
C59 C56 C24 . . 120.5(5)
C59 C56 H56 . . 119.7
C24 C56 H56 . . 119.7
C47 C57 C32 . . 120.4(6)
C47 C57 H57 . . 119.8
C32 C57 H57 . . 119.8
C56 C59 C50 . . 120.4(6)
C56 C59 H59 . . 119.8
C50 C59 H59 . . 119.8
Cl1 C100 Cl2 . . 110.9(3)
Cl1 C100 H10A . . 109.5
Cl2 C100 H10A . . 109.5
Cl1 C100 H10B . . 109.5
Cl2 C100 H10B . . 109.5
H10A C100 H10B . . 108.1

loop_
_geom_bond_atom_site_label_1
_geom_bond_atom_site_label_2
_geom_bond_site_symmetry_2
_geom_bond_distance
Cu1 N12 . 2.063(4)
Cu1 N19 . 2.091(4)
Cu1 P2 . 2.212(2)
Cu1 P3 . 2.276(2)
P2 C41 . 1.823(4)
P2 C38 . 1.834(4)
P2 C14 . 1.839(4)
P3 C29 . 1.824(4)
P3 C18 . 1.827(4)
P3 C42 . 1.831(5)
P4 F7 . 1.580(3)
P4 F9 . 1.589(3)
P4 F11 . 1.595(3)
P4 F13 . 1.600(4)
P4 F8 . 1.598(4)
P4 F10 . 1.604(3)
N12 C37 . 1.337(5)
N12 C17 . 1.368(5)
C14 C33 . 1.383(6)
C14 C34 . 1.386(6)
C15 C25 . 1.406(6)
C15 C35 . 1.422(6)
C15 C20 . 1.428(6)
C16 C18 . 1.528(6)
C16 C39 2 1.532(6)
C16 H16A . 0.99
C16 H16B . 0.99
C17 C30 . 1.406(6)
C17 C25 . 1.446(5)
C18 H18A . 0.99
C18 H18B . 0.99
N19 C49 . 1.330(5)
N19 C25 . 1.357(5)
C20 C22 . 1.383(6)
C20 C27 . 1.507(6)
C21 C42 . 1.387(6)
C21 C24 . 1.398(7)
C21 H21 . 0.95
C22 C49 . 1.399(6)
C22 C40 . 1.505(6)
C23 C48 . 1.376(7)
C23 C41 . 1.406(6)
C23 H23 . 0.95
C24 C56 . 1.379(9)
C24 H24 . 0.95
C26 C46 . 1.392(8)
C26 C29 . 1.395(6)
C26 H26 . 0.95
C27 H27A . 0.98
C27 H27B . 0.98
C27 H27C . 0.98
C28 C35 . 1.356(6)
C28 C30 . 1.436(6)
C28 H28 . 0.95
C29 C32 . 1.380(6)
C30 C54 . 1.423(6)
C31 C55 . 1.380(7)
C31 C48 . 1.386(8)
C31 H31 . 0.95
C32 C57 . 1.387(7)
C32 H32 . 0.95
C33 C51 . 1.394(6)
C33 H33 . 0.95
C34 C52 . 1.397(6)
C34 H34 . 0.95
C35 H35 . 0.95
C36 C54 . 1.386(6)
C36 C37 . 1.404(6)
C36 C53 . 1.510(6)
C37 H37 . 0.95
C38 C39 . 1.522(6)
C38 H38A . 0.99
C38 H38B . 0.99
C39 C16 2 1.532(6)
C39 H39A . 0.99
C39 H39B . 0.99
C40 H40A . 0.98
C40 H40B . 0.98
C40 H40C . 0.98
C41 C45 . 1.394(6)
C42 C50 . 1.391(7)
C43 C54 . 1.498(6)
C43 H43A . 0.98
C43 H43B . 0.98
C43 H43C . 0.98
C44 C51 . 1.372(7)
C44 C52 . 1.374(7)
C44 H44 . 0.95
C45 C55 . 1.396(6)
C45 H45 . 0.95
C46 C47 . 1.376(9)
C46 H46 . 0.95
C47 C57 . 1.350(9)
C47 H47 . 0.95
C48 H48 . 0.95
C49 H49 . 0.95
C50 C59 . 1.391(7)
C50 H50 . 0.95
C51 H51 . 0.95
C52 H52 . 0.95
C53 H53A . 0.98
C53 H53B . 0.98
C53 H53C . 0.98
C55 H55 . 0.95
C56 C59 . 1.360(9)
C56 H56 . 0.95
C57 H57 . 0.95
C59 H59 . 0.95
Cl1 C100 . 1.751(6)
Cl2 C100 . 1.764(6)
C100 H10A . 0.99
C100 H10B . 0.99

loop_
_geom_hbond_atom_site_label_D
_geom_hbond_atom_site_label_H
_geom_hbond_atom_site_label_A
_geom_hbond_site_symmetry_A
_geom_hbond_distance_DH
_geom_hbond_distance_HA
_geom_hbond_distance_DA
_geom_hbond_angle_DHA
C32 H32 F10 2_556 0.95 2.51 3.382(6) 152
C100 H10A F11 1_655 0.99 2.39 3.360(8) 165
C100 H10A F13 1_655 0.99 2.55 3.373(9) 141

loop_
_geom_torsion_atom_site_label_1
_geom_torsion_atom_site_label_2
_geom_torsion_atom_site_label_3
_geom_torsion_atom_site_label_4
_geom_torsion_site_symmetry_1
_geom_torsion_site_symmetry_4
_geom_torsion
N12 Cu1 P2 C41 . . -124.73(19)
N19 Cu1 P2 C41 . . -30.41(18)
P3 Cu1 P2 C41 . . 94.16(16)
N12 Cu1 P2 C38 . . 116.9(2)
N19 Cu1 P2 C38 . . -148.81(18)
P3 Cu1 P2 C38 . . -24.24(16)
N12 Cu1 P2 C14 . . -9.4(2)
N19 Cu1 P2 C14 . . 84.91(19)
P3 Cu1 P2 C14 . . -150.52(16)
N12 Cu1 P3 C29 . . -6.90(17)
N19 Cu1 P3 C29 . . -89.21(18)
P2 Cu1 P3 C29 . . 142.87(16)
N12 Cu1 P3 C18 . . -126.11(19)
N19 Cu1 P3 C18 . . 151.59(18)
P2 Cu1 P3 C18 . . 23.67(17)
N12 Cu1 P3 C42 . . 111.35(18)
N19 Cu1 P3 C42 . . 29.04(19)
P2 Cu1 P3 C42 . . -98.87(18)
N19 Cu1 N12 C37 . . 175.8(4)
P2 Cu1 N12 C37 . . -74.4(4)
P3 Cu1 N12 C37 . . 73.2(4)
N19 Cu1 N12 C17 . . 13.1(3)
P2 Cu1 N12 C17 . . 122.9(3)
P3 Cu1 N12 C17 . . -89.5(3)
C41 P2 C14 C33 . . 118.2(4)
C38 P2 C14 C33 . . -132.8(4)
Cu1 P2 C14 C33 . . 0.4(4)
C41 P2 C14 C34 . . -61.6(4)
C38 P2 C14 C34 . . 47.4(4)
Cu1 P2 C14 C34 . . -179.4(3)
C37 N12 C17 C30 . . 2.3(6)
Cu1 N12 C17 C30 . . 167.1(3)
C37 N12 C17 C25 . . -175.8(3)
Cu1 N12 C17 C25 . . -11.0(4)
C39 C16 C18 P3 2 . -176.9(3)
C29 P3 C18 C16 . . 61.4(3)
C42 P3 C18 C16 . . -48.9(3)
Cu1 P3 C18 C16 . . -176.6(2)
N12 Cu1 N19 C49 . . -179.5(4)
P2 Cu1 N19 C49 . . 53.4(4)
P3 Cu1 N19 C49 . . -81.1(4)
N12 Cu1 N19 C25 . . -13.4(3)
P2 Cu1 N19 C25 . . -140.4(2)
P3 Cu1 N19 C25 . . 85.1(3)
C25 C15 C20 C22 . . -0.7(6)
C35 C15 C20 C22 . . 179.1(4)
C25 C15 C20 C27 . . 178.0(4)
C35 C15 C20 C27 . . -2.3(6)
C15 C20 C22 C49 . . -0.3(6)
C27 C20 C22 C49 . . -179.0(4)
C15 C20 C22 C40 . . 178.1(4)
C27 C20 C22 C40 . . -0.6(7)
C42 C21 C24 C56 . . 0.3(7)
C49 N19 C25 C15 . . 1.6(6)
Cu1 N19 C25 C15 . . -166.3(3)
C49 N19 C25 C17 . . 179.6(3)
Cu1 N19 C25 C17 . . 11.6(4)
C35 C15 C25 N19 . . -179.7(3)
C20 C15 C25 N19 . . 0.0(6)
C35 C15 C25 C17 . . 2.4(6)
C20 C15 C25 C17 . . -177.8(3)
N12 C17 C25 N19 . . -0.5(5)
C30 C17 C25 N19 . . -178.7(3)
N12 C17 C25 C15 . . 177.5(3)
C30 C17 C25 C15 . . -0.7(6)
C46 C26 C29 C32 . . -0.5(6)
C46 C26 C29 P3 . . -171.7(4)
C18 P3 C29 C32 . . 37.4(4)
C42 P3 C29 C32 . . 145.8(3)
Cu1 P3 C29 C32 . . -91.0(3)
C18 P3 C29 C26 . . -151.7(3)
C42 P3 C29 C26 . . -43.3(4)
Cu1 P3 C29 C26 . . 80.0(4)
N12 C17 C30 C54 . . -1.3(6)
C25 C17 C30 C54 . . 176.8(4)
N12 C17 C30 C28 . . -179.9(4)
C25 C17 C30 C28 . . -1.8(6)
C35 C28 C30 C17 . . 2.7(6)
C35 C28 C30 C54 . . -175.8(4)
C26 C29 C32 C57 . . 0.4(7)
P3 C29 C32 C57 . . 171.5(4)
C34 C14 C33 C51 . . 2.6(7)
P2 C14 C33 C51 . . -177.2(4)
C33 C14 C34 C52 . . -1.3(7)
P2 C14 C34 C52 . . 178.5(4)
C30 C28 C35 C15 . . -1.0(6)
C25 C15 C35 C28 . . -1.6(6)
C20 C15 C35 C28 . . 178.6(4)
C17 N12 C37 C36 . . -2.1(6)
Cu1 N12 C37 C36 . . -164.0(3)
C54 C36 C37 N12 . . 0.7(6)
C53 C36 C37 N12 . . 178.9(4)
C41 P2 C38 C39 . . 166.2(3)
C14 P2 C38 C39 . . 59.6(3)
Cu1 P2 C38 C39 . . -74.5(3)
P2 C38 C39 C16 . 2 176.9(3)
C48 C23 C41 C45 . . 1.3(6)
C48 C23 C41 P2 . . -170.4(4)
C38 P2 C41 C45 . . 47.9(4)
C14 P2 C41 C45 . . 154.9(4)
Cu1 P2 C41 C45 . . -78.5(4)
C38 P2 C41 C23 . . -140.5(3)
C14 P2 C41 C23 . . -33.6(4)
Cu1 P2 C41 C23 . . 93.0(3)
C24 C21 C42 C50 . . -1.6(7)
C24 C21 C42 P3 . . -179.9(3)
C29 P3 C42 C50 . . 157.2(4)
C18 P3 C42 C50 . . -93.9(4)
Cu1 P3 C42 C50 . . 37.0(4)
C29 P3 C42 C21 . . -24.4(4)
C18 P3 C42 C21 . . 84.5(4)
Cu1 P3 C42 C21 . . -144.6(3)
C23 C41 C45 C55 . . -0.4(7)
P2 C41 C45 C55 . . 171.2(4)
C29 C26 C46 C47 . . 0.4(7)
C26 C46 C47 C57 . . -0.2(8)
C41 C23 C48 C31 . . -0.6(7)
C55 C31 C48 C23 . . -0.9(8)
C25 N19 C49 C22 . . -2.8(6)
Cu1 N19 C49 C22 . . 162.7(3)
C20 C22 C49 N19 . . 2.1(6)
C40 C22 C49 N19 . . -176.4(4)
C21 C42 C50 C59 . . 1.6(7)
P3 C42 C50 C59 . . -179.9(4)
C52 C44 C51 C33 . . -1.8(8)
C14 C33 C51 C44 . . -1.1(7)
C51 C44 C52 C34 . . 3.1(8)
C14 C34 C52 C44 . . -1.5(7)
C37 C36 C54 C30 . . 0.4(6)
C53 C36 C54 C30 . . -177.7(4)
C37 C36 C54 C43 . . 179.9(4)
C53 C36 C54 C43 . . 1.7(7)
C17 C30 C54 C36 . . -0.1(6)
C28 C30 C54 C36 . . 178.3(4)
C17 C30 C54 C43 . . -179.6(4)
C28 C30 C54 C43 . . -1.1(7)
C48 C31 C55 C45 . . 1.8(8)
C41 C45 C55 C31 . . -1.1(8)
C21 C24 C56 C59 . . 1.1(8)
C46 C47 C57 C32 . . 0.0(8)
C29 C32 C57 C47 . . -0.1(8)
C24 C56 C59 C50 . . -1.1(9)
C42 C50 C59 C56 . . -0.2(9)

_cod_database_fobs_code 2241881
